data_7057144
loop_
_publ_author_name
'Driowya, Mohsine'
'Allouchi, Hassan'
'Gally, Jos\'e Manuel'
'Bonnet, Pascal'
'Guillaumet, G\'erald'

_publ_section_title
;
 Synthesis of novel series of 7,7&#x2032;-(substituted
 methylene)bis-imidazo[1,2-b]pyrazoles via an acid catalyzed one-pot
 three-component reaction
;
_journal_issue 8
_journal_name_full 'New Journal of Chemistry'
_journal_page_first 5728
_journal_paper_doi 10.1039/C7NJ05088G
_journal_volume 42
_journal_year 2018
_chemical_formula_sum 'C50 H62 N11'
_chemical_formula_weight 817.10
_space_group_crystal_system monoclinic
_space_group_IT_number 14
_space_group_name_Hall '-P 2yn'
_space_group_name_H-M_alt 'P 1 21/n 1'
_symmetry_space_group_name_Hall '-P 2yn'
_symmetry_space_group_name_H-M 'P 1 21/n 1'
_atom_sites_solution_hydrogens geom
_audit_creation_method SHELXL-2014/7
_audit_update_record
;
2017-12-18 deposited with the CCDC.
2018-03-08 downloaded from the CCDC.
;
_cell_angle_alpha 90
_cell_angle_beta 92.106(6)
_cell_angle_gamma 90
_cell_formula_units_Z 4
_cell_length_a 24.6041(16)
_cell_length_b 6.0490(7)
_cell_length_c 31.305(3)
_cell_measurement_reflns_used 3206
_cell_measurement_temperature 170(2)
_cell_measurement_theta_max 26.9630
_cell_measurement_theta_min 3.7930
_cell_volume 4656.0(8)
_computing_cell_refinement
;
CrysAlisPro, Agilent Technologies,
Version 1.171.37.34i (release 04-08-2014 CrysAlis171 .NET)
(compiled Aug  4 2014,14:34:23)
;
_computing_data_collection
;
CrysAlisPro, Agilent Technologies,
Version 1.171.37.34i (release 04-08-2014 CrysAlis171 .NET)
(compiled Aug  4 2014,14:34:23)
;
_computing_data_reduction
;
CrysAlisPro, Agilent Technologies,
Version 1.171.37.34i (release 04-08-2014 CrysAlis171 .NET)
(compiled Aug  4 2014,14:34:23)
;
_computing_molecular_graphics
;
WinGX Version 2014.12, J.L. Farrugia, 212, J Appl. Cryst. 45, 849-854
;
_computing_structure_refinement 'SHELXL-2014/7 (Sheldrick, 2014)'
_computing_structure_solution 'SHELXS-2014/7 (Sheldrick, 2014)'
_diffrn_ambient_temperature 170(2)
_diffrn_detector 'CCD plate'
_diffrn_detector_area_resol_mean 8.3622
_diffrn_measured_fraction_theta_full 0.998
_diffrn_measured_fraction_theta_max 0.998
_diffrn_measurement_details
;
#__ type_ start__ end____ width___ exp.time_
  1 omega   -8.00   49.00   1.0000  100.0000
omega____ theta____ kappa____ phi______ frames
    -      -18.7155   77.0000  -90.0000 57

#__ type_ start__ end____ width___ exp.time_
  2 omega   22.00   86.00   1.0000  100.0000
omega____ theta____ kappa____ phi______ frames
    -       19.6530   77.0000 -150.0000 64

#__ type_ start__ end____ width___ exp.time_
  3 omega  -16.00  106.00   1.0000  100.0000
omega____ theta____ kappa____ phi______ frames
    -       19.6530   77.0000  150.0000 122

;
_diffrn_measurement_device 'four-circle diffractometer'
_diffrn_measurement_device_type 'Xcalibur, Sapphire2, large Be window'
_diffrn_measurement_method '\w scans'
_diffrn_orient_matrix_UB_11 -0.0010063000
_diffrn_orient_matrix_UB_12 -0.0157452000
_diffrn_orient_matrix_UB_13 -0.0224682000
_diffrn_orient_matrix_UB_21 -0.0272654000
_diffrn_orient_matrix_UB_22 0.0382398000
_diffrn_orient_matrix_UB_23 -0.0010171000
_diffrn_orient_matrix_UB_31 0.0093361000
_diffrn_orient_matrix_UB_32 0.1097911000
_diffrn_orient_matrix_UB_33 -0.0028355000
_diffrn_radiation_monochromator graphite
_diffrn_radiation_type MoK\a
_diffrn_radiation_wavelength 0.71073
_diffrn_reflns_av_R_equivalents 0.0993
_diffrn_reflns_av_unetI/netI 0.1254
_diffrn_reflns_Laue_measured_fraction_full 0.998
_diffrn_reflns_Laue_measured_fraction_max 0.998
_diffrn_reflns_limit_h_max 30
_diffrn_reflns_limit_h_min -30
_diffrn_reflns_limit_k_max 3
_diffrn_reflns_limit_k_min -7
_diffrn_reflns_limit_l_max 22
_diffrn_reflns_limit_l_min -39
_diffrn_reflns_number 19938
_diffrn_reflns_point_group_measured_fraction_full 0.998
_diffrn_reflns_point_group_measured_fraction_max 0.998
_diffrn_reflns_theta_full 25.242
_diffrn_reflns_theta_max 26.371
_diffrn_reflns_theta_min 3.330
_diffrn_source 'Enhance (Mo) X-ray Source'
_exptl_absorpt_coefficient_mu 0.071
_exptl_absorpt_correction_T_max 0.995
_exptl_absorpt_correction_T_min 0.984
_exptl_absorpt_correction_type analytical
_exptl_absorpt_process_details
;
CrysAlisPro, Agilent Technologies,
Version 1.171.37.35 (release 13-08-2014 CrysAlis171 .NET)
(compiled Aug 13 2014,18:06:01)
Analytical numeric absorption correction using a multifaceted crystal
            model based on expressions derived by R.C. Clark & J.S. Reid.
(Clark, R. C. & Reid, J. S. (1995). Acta Cryst. A51, 887-897)
Empirical absorption correction using spherical harmonics,
 implemented in SCALE3 ABSPACK scaling algorithm.
;
_exptl_crystal_colour yellow
_exptl_crystal_density_diffrn 1.166
_exptl_crystal_description 'prism (fragment of)'
_exptl_crystal_F_000 1756
_exptl_crystal_size_max 0.340
_exptl_crystal_size_mid 0.140
_exptl_crystal_size_min 0.070
_refine_diff_density_max 0.354
_refine_diff_density_min -0.236
_refine_diff_density_rms 0.052
_refine_ls_extinction_coef 0.0008(4)
_refine_ls_extinction_expression Fc^*^=kFc[1+0.001xFc^2^\l^3^/sin(2\q)]^-1/4^
_refine_ls_extinction_method 'SHELXL-2014/7 (Sheldrick 2014'
_refine_ls_goodness_of_fit_ref 0.993
_refine_ls_hydrogen_treatment constr
_refine_ls_matrix_type full
_refine_ls_number_parameters 566
_refine_ls_number_reflns 9527
_refine_ls_number_restraints 0
_refine_ls_restrained_S_all 0.993
_refine_ls_R_factor_all 0.1463
_refine_ls_R_factor_gt 0.0731
_refine_ls_shift/su_max 0.001
_refine_ls_shift/su_mean 0.000
_refine_ls_structure_factor_coef Fsqd
_refine_ls_weighting_details 'w=1/[\s^2^(Fo^2^)+(0.0770P)^2^] where P=(Fo^2^+2Fc^2^)/3'
_refine_ls_weighting_scheme calc
_refine_ls_wR_factor_gt 0.1666
_refine_ls_wR_factor_ref 0.2154
_reflns_Friedel_coverage 0.000
_reflns_number_gt 4834
_reflns_number_total 9527
_reflns_threshold_expression 'I > 2\s(I)'
_cod_data_source_file c7nj05088g2.cif
_cod_data_source_block md164-1-e_170k
_cod_depositor_comments 'Adding full bibliography for 7057143--7057144.cif.'
_cod_original_cell_volume 4656.0(7)
_cod_database_code 7057144
_shelx_shelxl_version_number 2014/7
_shelx_space_group_comment
;
The symmetry employed for this shelxl refinement is uniquely defined
by the following loop, which should always be used as a source of
symmetry information in preference to the above space-group names.
They are only intended as comments.
;
_shelx_estimated_absorpt_t_min 0.976
_shelx_estimated_absorpt_t_max 0.995

loop_
_space_group_symop_operation_xyz
'x, y, z'
'-x+1/2, y+1/2, -z+1/2'
'-x, -y, -z'
'x-1/2, -y-1/2, z-1/2'

loop_
_atom_site_label
_atom_site_type_symbol
_atom_site_fract_x
_atom_site_fract_y
_atom_site_fract_z
_atom_site_U_iso_or_equiv
_atom_site_adp_type
_atom_site_occupancy
_atom_site_site_symmetry_order
_atom_site_calc_flag
_atom_site_refinement_flags_posn
_atom_site_refinement_flags_adp
C1 C 0.42762(11) 0.5172(6) 0.29338(9) 0.0422(8) Uani 1 1 d . .
H1 H 0.4303 0.6816 0.2961 0.051 Uiso 1 1 calc R U
C2 C 0.39896(11) 0.4330(6) 0.33245(10) 0.0440(8) Uani 1 1 d . .
C3 C 0.36968(12) 0.2358(7) 0.33163(11) 0.0537(9) Uani 1 1 d . .
H3 H 0.3652 0.1558 0.3056 0.064 Uiso 1 1 calc R U
C4 C 0.34716(13) 0.1560(7) 0.36807(11) 0.0587(10) Uani 1 1 d . .
H4 H 0.3269 0.0222 0.3667 0.070 Uiso 1 1 calc R U
C5 C 0.35327(12) 0.2659(7) 0.40659(11) 0.0523(9) Uani 1 1 d . .
C6 C 0.38193(12) 0.4641(7) 0.40788(10) 0.0518(9) Uani 1 1 d . .
H6 H 0.3865 0.5438 0.4339 0.062 Uiso 1 1 calc R U
C7 C 0.40395(12) 0.5449(6) 0.37034(10) 0.0491(9) Uani 1 1 d . .
H7 H 0.4229 0.6816 0.3712 0.059 Uiso 1 1 calc R U
C8 C 0.33081(14) 0.2923(8) 0.47921(12) 0.0698(12) Uani 1 1 d . .
H8A H 0.3685 0.3074 0.4899 0.105 Uiso 1 1 calc R U
H8B H 0.3096 0.2154 0.5005 0.105 Uiso 1 1 calc R U
H8C H 0.3153 0.4393 0.4738 0.105 Uiso 1 1 calc R U
C9I C 0.39676(11) 0.4686(6) 0.25194(10) 0.0448(8) Uani 1 1 d . .
C9J C 0.48514(11) 0.4288(6) 0.29231(9) 0.0391(7) Uani 1 1 d . .
C10I C 0.41066(11) 0.3381(6) 0.21834(10) 0.0453(8) Uani 1 1 d . .
C10J C 0.50912(11) 0.2542(6) 0.31323(9) 0.0390(8) Uani 1 1 d . .
C11I C 0.34415(12) 0.5507(7) 0.23859(10) 0.0503(9) Uani 1 1 d . .
C11J C 0.52718(12) 0.5135(6) 0.26638(9) 0.0439(8) Uani 1 1 d . .
C12I C 0.43785(11) 0.1232(6) 0.16850(10) 0.0421(8) Uani 1 1 d . .
C12J C 0.54395(10) -0.0169(6) 0.34973(9) 0.0383(8) Uani 1 1 d . .
C13I C 0.38210(11) 0.2077(6) 0.15318(9) 0.0400(8) Uani 1 1 d . .
C13J C 0.58909(11) 0.0701(5) 0.32288(9) 0.0360(7) Uani 1 1 d . .
C14I C 0.30700(11) 0.2399(6) 0.10027(10) 0.0420(8) Uani 1 1 d . .
C14J C 0.68307(11) 0.0763(6) 0.30042(9) 0.0385(7) Uani 1 1 d . .
C15I C 0.29779(12) 0.1373(6) 0.05570(9) 0.0458(8) Uani 1 1 d . .
H15A H 0.2599 0.1744 0.0466 0.055 Uiso 1 1 calc R U
H15B H 0.2987 -0.0249 0.0600 0.055 Uiso 1 1 calc R U
C15J C 0.73382(11) -0.0602(6) 0.31401(9) 0.0413(8) Uani 1 1 d . .
H15C H 0.7242 -0.2170 0.3087 0.050 Uiso 1 1 calc R U
H15D H 0.7621 -0.0225 0.2936 0.050 Uiso 1 1 calc R U
C16I C 0.33261(13) 0.1836(7) 0.01692(10) 0.0525(9) Uani 1 1 d . .
C16J C 0.76177(11) -0.0518(6) 0.35882(10) 0.0442(8) Uani 1 1 d . .
C17I C 0.26316(11) 0.1470(7) 0.12916(11) 0.0539(10) Uani 1 1 d . .
H17A H 0.2671 -0.0138 0.1313 0.081 Uiso 1 1 calc R U
H17B H 0.2270 0.1828 0.1168 0.081 Uiso 1 1 calc R U
H17C H 0.2674 0.2130 0.1577 0.081 Uiso 1 1 calc R U
C17J C 0.66988(12) 0.0220(7) 0.25296(9) 0.0510(9) Uani 1 1 d . .
H17D H 0.6633 -0.1370 0.2498 0.077 Uiso 1 1 calc R U
H17E H 0.7006 0.0649 0.2358 0.077 Uiso 1 1 calc R U
H17F H 0.6374 0.1037 0.2432 0.077 Uiso 1 1 calc R U
C18I C 0.30460(12) 0.4923(6) 0.09977(11) 0.0501(9) Uani 1 1 d . .
H18A H 0.3012 0.5472 0.1290 0.075 Uiso 1 1 calc R U
H18B H 0.2731 0.5406 0.0821 0.075 Uiso 1 1 calc R U
H18C H 0.3379 0.5510 0.0879 0.075 Uiso 1 1 calc R U
C18J C 0.69200(11) 0.3249(6) 0.30593(11) 0.0475(8) Uani 1 1 d . .
H18D H 0.6631 0.4054 0.2901 0.071 Uiso 1 1 calc R U
H18E H 0.7274 0.3657 0.2948 0.071 Uiso 1 1 calc R U
H18F H 0.6913 0.3631 0.3363 0.071 Uiso 1 1 calc R U
C19I C 0.32804(18) 0.4224(8) 0.00141(13) 0.0802(13) Uani 1 1 d . .
H19A H 0.2896 0.4632 -0.0021 0.120 Uiso 1 1 calc R U
H19B H 0.3456 0.4368 -0.0261 0.120 Uiso 1 1 calc R U
H19C H 0.3460 0.5205 0.0224 0.120 Uiso 1 1 calc R U
C19J C 0.72432(14) -0.1232(10) 0.39366(11) 0.0829(16) Uani 1 1 d . .
H19D H 0.7450 -0.1323 0.4210 0.124 Uiso 1 1 calc R U
H19E H 0.7088 -0.2685 0.3865 0.124 Uiso 1 1 calc R U
H19F H 0.6949 -0.0151 0.3960 0.124 Uiso 1 1 calc R U
C20I C 0.39248(14) 0.1237(10) 0.02540(12) 0.0849(16) Uani 1 1 d . .
H20A H 0.4081 0.2203 0.0478 0.127 Uiso 1 1 calc R U
H20B H 0.4124 0.1430 -0.0009 0.127 Uiso 1 1 calc R U
H20C H 0.3952 -0.0307 0.0348 0.127 Uiso 1 1 calc R U
C20J C 0.80961(13) -0.2159(7) 0.35782(12) 0.0663(11) Uani 1 1 d . .
H20D H 0.8368 -0.1609 0.3383 0.099 Uiso 1 1 calc R U
H20E H 0.7963 -0.3603 0.3479 0.099 Uiso 1 1 calc R U
H20F H 0.8262 -0.2310 0.3866 0.099 Uiso 1 1 calc R U
C21I C 0.31053(16) 0.0392(7) -0.01973(11) 0.0696(11) Uani 1 1 d . .
H21A H 0.3114 -0.1162 -0.0109 0.104 Uiso 1 1 calc R U
H21B H 0.3331 0.0586 -0.0446 0.104 Uiso 1 1 calc R U
H21C H 0.2730 0.0825 -0.0272 0.104 Uiso 1 1 calc R U
C21J C 0.78676(15) 0.1731(7) 0.36963(13) 0.0739(12) Uani 1 1 d . .
H21D H 0.7579 0.2776 0.3764 0.111 Uiso 1 1 calc R U
H21E H 0.8064 0.2277 0.3451 0.111 Uiso 1 1 calc R U
H21F H 0.8121 0.1583 0.3944 0.111 Uiso 1 1 calc R U
C22I C 0.47064(11) -0.0275(6) 0.14396(9) 0.0425(8) Uani 1 1 d . .
C22J C 0.55042(11) -0.1938(6) 0.38095(9) 0.0387(8) Uani 1 1 d . .
C23I C 0.52701(11) -0.0082(6) 0.14554(10) 0.0481(9) Uani 1 1 d . .
H23I H 0.5437 0.1076 0.1618 0.058 Uiso 1 1 calc R U
C23J C 0.51988(11) -0.1920(6) 0.41773(10) 0.0478(9) Uani 1 1 d . .
H23J H 0.4937 -0.0787 0.4213 0.057 Uiso 1 1 calc R U
C24I C 0.55913(13) -0.1547(7) 0.12384(11) 0.0556(10) Uani 1 1 d . .
H24I H 0.5976 -0.1382 0.1250 0.067 Uiso 1 1 calc R U
C24J C 0.52692(12) -0.3503(7) 0.44866(10) 0.0533(10) Uani 1 1 d . .
H24J H 0.5060 -0.3443 0.4736 0.064 Uiso 1 1 calc R U
C25I C 0.53528(13) -0.3265(7) 0.10029(10) 0.0536(10) Uani 1 1 d . .
C25J C 0.56457(12) -0.5206(6) 0.44398(10) 0.0480(9) Uani 1 1 d . .
C26I C 0.47905(13) -0.3506(7) 0.09879(11) 0.0593(10) Uani 1 1 d . .
H26I H 0.4624 -0.4692 0.0833 0.071 Uiso 1 1 calc R U
C26J C 0.59442(12) -0.5291(6) 0.40709(10) 0.0467(8) Uani 1 1 d . .
H26J H 0.6197 -0.6455 0.4031 0.056 Uiso 1 1 calc R U
C27I C 0.44750(13) -0.1997(7) 0.12017(11) 0.0554(10) Uani 1 1 d . .
H27I H 0.4090 -0.2143 0.1185 0.066 Uiso 1 1 calc R U
C27J C 0.58718(11) -0.3674(6) 0.37625(10) 0.0441(8) Uani 1 1 d . .
H27J H 0.6077 -0.3743 0.3512 0.053 Uiso 1 1 calc R U
C28I C 0.54792(16) -0.6356(8) 0.05557(13) 0.0781(13) Uani 1 1 d . .
H28A H 0.5245 -0.7265 0.0731 0.117 Uiso 1 1 calc R U
H28B H 0.5773 -0.7270 0.0448 0.117 Uiso 1 1 calc R U
H28C H 0.5264 -0.5738 0.0315 0.117 Uiso 1 1 calc R U
C28J C 0.61181(16) -0.8263(7) 0.47605(12) 0.0674(11) Uani 1 1 d . .
H28D H 0.6051 -0.9261 0.4518 0.101 Uiso 1 1 calc R U
H28E H 0.6126 -0.9115 0.5027 0.101 Uiso 1 1 calc R U
H28F H 0.6468 -0.7517 0.4731 0.101 Uiso 1 1 calc R U
C29I C 0.30955(14) 0.7078(8) 0.26226(11) 0.0706(13) Uani 1 1 d . .
H29A H 0.3279 0.8512 0.2647 0.106 Uiso 1 1 calc R U
H29B H 0.3035 0.6493 0.2909 0.106 Uiso 1 1 calc R U
H29C H 0.2745 0.7262 0.2467 0.106 Uiso 1 1 calc R U
C29J C 0.52334(13) 0.7029(7) 0.23621(11) 0.0556(10) Uani 1 1 d . .
H29D H 0.5598 0.7423 0.2272 0.083 Uiso 1 1 calc R U
H29E H 0.5071 0.8298 0.2504 0.083 Uiso 1 1 calc R U
H29F H 0.5006 0.6615 0.2111 0.083 Uiso 1 1 calc R U
N1 N 0.32945(9) 0.1700(5) 0.44097(7) 0.0435(7) Uani 1 1 d . .
N2I N 0.36929(9) 0.3403(5) 0.18830(8) 0.0457(7) Uani 1 1 d . .
N2J N 0.49824(9) 0.0920(5) 0.34394(7) 0.0415(7) Uani 1 1 d . .
N3I N 0.32699(9) 0.4761(5) 0.20071(8) 0.0520(8) Uani 1 1 d . .
N3J N 0.56144(9) 0.2387(5) 0.30001(7) 0.0399(6) Uani 1 1 d . .
N4I N 0.45352(9) 0.2007(5) 0.20555(8) 0.0446(7) Uani 1 1 d . .
N4J N 0.57356(9) 0.3994(5) 0.27083(8) 0.0448(7) Uani 1 1 d . .
N5I N 0.36050(9) 0.1610(5) 0.11712(8) 0.0413(7) Uani 1 1 d . .
N5J N 0.63738(9) -0.0034(5) 0.32544(7) 0.0393(6) Uani 1 1 d . .
N6I N 0.57028(9) -0.4627(5) 0.08048(8) 0.0468(7) Uani 1 1 d . .
N6J N 0.56955(9) -0.6657(5) 0.47697(8) 0.0434(7) Uani 1 1 d . .

loop_
_atom_site_aniso_label
_atom_site_aniso_U_11
_atom_site_aniso_U_22
_atom_site_aniso_U_33
_atom_site_aniso_U_23
_atom_site_aniso_U_13
_atom_site_aniso_U_12
C1 0.0377(16) 0.044(2) 0.0442(17) -0.0030(17) -0.0049(13) 0.0025(14)
C2 0.0294(16) 0.050(2) 0.0524(19) -0.0037(18) -0.0011(13) 0.0031(14)
C3 0.052(2) 0.056(3) 0.053(2) -0.013(2) 0.0034(16) -0.0112(17)
C4 0.050(2) 0.058(3) 0.068(2) -0.003(2) 0.0064(17) -0.0135(18)
C5 0.0349(17) 0.067(3) 0.055(2) -0.006(2) -0.0056(15) -0.0014(16)
C6 0.0441(18) 0.066(3) 0.0446(18) -0.0079(19) -0.0041(14) -0.0030(17)
C7 0.0407(18) 0.053(2) 0.0533(19) -0.0041(19) -0.0048(15) -0.0057(15)
C8 0.054(2) 0.088(4) 0.068(2) 0.011(3) 0.0100(18) 0.014(2)
C9I 0.0354(17) 0.053(2) 0.0461(17) -0.0010(18) -0.0033(13) 0.0052(15)
C9J 0.0301(15) 0.043(2) 0.0438(17) -0.0005(16) -0.0042(12) -0.0015(13)
C10I 0.0284(15) 0.059(2) 0.0479(18) -0.0010(18) -0.0105(13) 0.0060(15)
C10J 0.0299(15) 0.049(2) 0.0384(16) 0.0005(16) 0.0023(12) -0.0042(14)
C11I 0.0372(17) 0.063(3) 0.0503(19) -0.0125(19) -0.0085(14) 0.0094(16)
C11J 0.0401(17) 0.051(2) 0.0405(17) -0.0004(17) -0.0054(13) -0.0024(15)
C12I 0.0304(15) 0.050(2) 0.0452(17) 0.0036(17) -0.0009(13) 0.0030(14)
C12J 0.0273(15) 0.047(2) 0.0401(16) -0.0021(16) 0.0005(12) -0.0047(13)
C13I 0.0343(16) 0.044(2) 0.0417(17) -0.0064(16) -0.0002(13) 0.0044(14)
C13J 0.0350(16) 0.0366(19) 0.0364(15) -0.0006(15) 0.0003(12) -0.0041(13)
C14I 0.0275(15) 0.046(2) 0.0514(18) -0.0010(17) -0.0082(13) 0.0025(14)
C14J 0.0286(15) 0.043(2) 0.0440(17) 0.0014(16) 0.0076(12) 0.0006(13)
C15I 0.0416(17) 0.043(2) 0.0518(18) -0.0009(17) -0.0115(14) -0.0007(14)
C15J 0.0329(16) 0.040(2) 0.0510(18) -0.0006(17) 0.0018(13) -0.0018(13)
C16I 0.058(2) 0.048(2) 0.051(2) -0.0011(19) -0.0078(16) 0.0007(17)
C16J 0.0370(17) 0.042(2) 0.0536(19) -0.0039(17) -0.0021(14) 0.0001(14)
C17I 0.0342(17) 0.062(3) 0.066(2) -0.005(2) 0.0010(15) -0.0047(15)
C17J 0.0415(18) 0.067(3) 0.0452(18) 0.0024(19) 0.0072(14) 0.0068(16)
C18I 0.0489(19) 0.043(2) 0.058(2) -0.0031(18) -0.0149(15) 0.0050(16)
C18J 0.0339(16) 0.041(2) 0.068(2) 0.0074(19) 0.0051(14) -0.0019(14)
C19I 0.124(3) 0.052(3) 0.066(3) 0.003(2) 0.014(2) -0.008(3)
C19J 0.058(2) 0.140(5) 0.050(2) 0.016(3) -0.0039(18) -0.009(3)
C20I 0.058(2) 0.140(5) 0.057(2) 0.001(3) 0.0056(18) 0.010(3)
C20J 0.058(2) 0.060(3) 0.079(3) -0.005(2) -0.0185(19) 0.0119(19)
C21I 0.098(3) 0.057(3) 0.053(2) 0.000(2) -0.002(2) -0.007(2)
C21J 0.076(3) 0.058(3) 0.086(3) -0.006(2) -0.035(2) -0.001(2)
C22I 0.0370(17) 0.051(2) 0.0394(16) 0.0016(17) -0.0036(13) 0.0068(15)
C22J 0.0319(15) 0.045(2) 0.0397(16) -0.0007(16) 0.0010(12) -0.0032(14)
C23I 0.0378(18) 0.058(3) 0.0481(18) 0.0035(18) -0.0019(14) 0.0043(16)
C23J 0.0321(16) 0.061(3) 0.0509(19) 0.0074(19) 0.0069(13) 0.0024(15)
C24I 0.0350(17) 0.071(3) 0.061(2) -0.002(2) 0.0055(15) 0.0127(17)
C24J 0.0433(19) 0.069(3) 0.0484(19) 0.013(2) 0.0122(14) 0.0014(17)
C25I 0.049(2) 0.066(3) 0.0458(19) 0.004(2) 0.0014(15) 0.0143(18)
C25J 0.0436(18) 0.051(2) 0.0491(19) 0.0038(19) 0.0038(14) -0.0031(16)
C26I 0.050(2) 0.065(3) 0.063(2) -0.010(2) -0.0033(16) 0.0117(18)
C26J 0.0466(18) 0.044(2) 0.0502(18) 0.0038(18) 0.0044(15) 0.0017(15)
C27I 0.0374(18) 0.062(3) 0.066(2) -0.016(2) -0.0047(15) 0.0119(17)
C27J 0.0414(17) 0.046(2) 0.0448(17) -0.0008(17) 0.0028(14) -0.0054(15)
C28I 0.089(3) 0.074(4) 0.073(3) 0.008(3) 0.027(2) 0.035(3)
C28J 0.092(3) 0.054(3) 0.056(2) 0.011(2) 0.004(2) 0.007(2)
C29I 0.055(2) 0.089(4) 0.067(2) -0.028(2) -0.0096(18) 0.030(2)
C29J 0.0484(19) 0.055(3) 0.063(2) 0.011(2) -0.0065(16) -0.0001(17)
N1 0.0350(13) 0.062(2) 0.0338(13) 0.0030(14) 0.0072(10) -0.0090(12)
N2I 0.0339(14) 0.055(2) 0.0474(15) -0.0086(15) -0.0057(11) 0.0111(12)
N2J 0.0325(13) 0.0509(19) 0.0410(14) -0.0003(14) 0.0004(11) -0.0002(12)
N3I 0.0355(14) 0.065(2) 0.0552(16) -0.0157(16) -0.0032(12) 0.0161(13)
N3J 0.0320(13) 0.0457(18) 0.0423(14) 0.0099(14) 0.0043(10) -0.0009(11)
N4I 0.0342(13) 0.053(2) 0.0467(15) -0.0021(15) -0.0021(11) 0.0063(12)
N4J 0.0358(14) 0.052(2) 0.0469(15) 0.0107(15) -0.0010(11) 0.0015(12)
N5I 0.0299(13) 0.0468(18) 0.0468(14) 0.0021(14) -0.0036(11) 0.0021(11)
N5J 0.0270(12) 0.0462(18) 0.0447(14) 0.0004(13) 0.0014(10) -0.0018(11)
N6I 0.0389(14) 0.055(2) 0.0470(15) -0.0129(15) 0.0098(11) 0.0211(13)
N6J 0.0474(15) 0.0458(19) 0.0379(13) 0.0170(14) 0.0114(11) 0.0125(13)

loop_
_atom_type_symbol
_atom_type_description
_atom_type_scat_dispersion_real
_atom_type_scat_dispersion_imag
_atom_type_scat_source
C C 0.0033 0.0016 'International Tables Vol C Tables 4.2.6.8 and 6.1.1.4'
H H 0.0000 0.0000 'International Tables Vol C Tables 4.2.6.8 and 6.1.1.4'
N N 0.0061 0.0033 'International Tables Vol C Tables 4.2.6.8 and 6.1.1.4'

loop_
_exptl_crystal_face_index_h
_exptl_crystal_face_index_k
_exptl_crystal_face_index_l
_exptl_crystal_face_perp_dist
_exptl_oxdiff_crystal_face_indexfrac_h
_exptl_oxdiff_crystal_face_indexfrac_k
_exptl_oxdiff_crystal_face_indexfrac_l
_exptl_oxdiff_crystal_face_x
_exptl_oxdiff_crystal_face_y
_exptl_oxdiff_crystal_face_z
1 0 0 0.0250 0.9940 0.0001 0.0007 -0.0010 -0.0271 0.0093
9 -1 -19 0.0650 8.8750 -0.9934 -18.8674 0.4306 -0.2608 0.0273
4 0 1 0.0350 3.9779 0.0003 0.9940 -0.0263 -0.1095 0.0344
16 1 6 0.0500 15.9092 0.9934 5.9840 -0.1661 -0.4019 0.2406
-6 1 12 0.0850 -5.9228 0.9929 11.9250 -0.2776 0.1873 0.0199
0 -1 14 0.0850 0.0669 -0.9905 13.8636 -0.2960 -0.0538 -0.1474
2 1 6 0.1000 2.0007 0.9927 5.9771 -0.1519 -0.0227 0.1107
1 0 -2 0.0500 0.9854 -0.0002 -1.9835 0.0436 -0.0249 0.0148
-10 -1 17 0.0600 -9.8556 -0.9907 16.8346 -0.3527 0.2137 -0.2485
-1 0 2 0.0550 -0.9854 0.0002 1.9835 -0.0436 0.0249 -0.0148
-3 0 2 0.0450 -2.9723 0.0000 1.9825 -0.0416 0.0790 -0.0334
-1 0 0 0.0450 -0.9940 -0.0001 -0.0007 0.0010 0.0271 -0.0093
0 0 -1 0.0600 -0.0037 -0.0001 -0.9917 0.0223 0.0011 0.0028
0 -1 0 0.1700 0.0104 -0.9919 -0.0242 0.0162 -0.0382 -0.1087
0 1 0 0.1700 -0.0104 0.9919 0.0242 -0.0162 0.0382 0.1087

loop_
_geom_angle_atom_site_label_1
_geom_angle_atom_site_label_2
_geom_angle_atom_site_label_3
_geom_angle
C9I C1 C9J 110.7(2)
C9I C1 C2 113.1(3)
C9J C1 C2 111.1(3)
C9I C1 H1 107.2
C9J C1 H1 107.2
C2 C1 H1 107.2
C7 C2 C3 118.0(3)
C7 C2 C1 120.1(3)
C3 C2 C1 121.7(3)
C4 C3 C2 120.6(3)
C4 C3 H3 119.7
C2 C3 H3 119.7
C3 C4 C5 121.4(4)
C3 C4 H4 119.3
C5 C4 H4 119.3
N1 C5 C4 116.5(3)
N1 C5 C6 124.9(3)
C4 C5 C6 118.7(3)
C5 C6 C7 119.2(3)
C5 C6 H6 120.4
C7 C6 H6 120.4
C2 C7 C6 122.0(3)
C2 C7 H7 119.0
C6 C7 H7 119.0
N1 C8 H8A 109.5
N1 C8 H8B 109.5
H8A C8 H8B 109.5
N1 C8 H8C 109.5
H8A C8 H8C 109.5
H8B C8 H8C 109.5
C10I C9I C11I 103.0(3)
C10I C9I C1 129.9(3)
C11I C9I C1 127.1(3)
C10J C9J C11J 103.9(3)
C10J C9J C1 130.6(3)
C11J C9J C1 125.5(3)
N2I C10I C9I 108.9(3)
N2I C10I N4I 110.9(3)
C9I C10I N4I 140.2(3)
C9J C10J N3J 107.6(3)
C9J C10J N2J 141.1(3)
N3J C10J N2J 111.3(3)
N3I C11I C9I 113.4(3)
N3I C11I C29I 119.6(3)
C9I C11I C29I 127.0(3)
N4J C11J C9J 112.8(3)
N4J C11J C29J 119.9(3)
C9J C11J C29J 127.3(3)
N4I C12I C22I 123.1(3)
N4I C12I C13I 113.2(3)
C22I C12I C13I 123.6(3)
N2J C12J C22J 122.4(2)
N2J C12J C13J 113.1(3)
C22J C12J C13J 124.4(3)
N5I C13I N2I 136.7(3)
N5I C13I C12I 123.4(3)
N2I C13I C12I 99.8(2)
N5J C13J N3J 136.1(3)
N5J C13J C12J 123.3(3)
N3J C13J C12J 100.6(2)
N5I C14I C18I 111.1(2)
N5I C14I C15I 107.0(2)
C18I C14I C15I 113.0(3)
N5I C14I C17I 107.8(3)
C18I C14I C17I 110.1(3)
C15I C14I C17I 107.6(3)
N5J C14J C18J 111.8(2)
N5J C14J C15J 107.7(2)
C18J C14J C15J 112.6(2)
N5J C14J C17J 107.7(2)
C18J C14J C17J 110.0(3)
C15J C14J C17J 106.9(2)
C14I C15I C16I 125.1(3)
C14I C15I H15A 106.0
C16I C15I H15A 106.0
C14I C15I H15B 106.0
C16I C15I H15B 106.0
H15A C15I H15B 106.3
C16J C15J C14J 124.3(3)
C16J C15J H15C 106.3
C14J C15J H15C 106.3
C16J C15J H15D 106.3
C14J C15J H15D 106.3
H15C C15J H15D 106.4
C21I C16I C19I 106.4(3)
C21I C16I C20I 108.0(3)
C19I C16I C20I 109.8(3)
C21I C16I C15I 107.2(3)
C19I C16I C15I 112.8(3)
C20I C16I C15I 112.4(3)
C19J C16J C21J 110.2(3)
C19J C16J C15J 112.5(3)
C21J C16J C15J 113.2(3)
C19J C16J C20J 108.4(3)
C21J C16J C20J 106.1(3)
C15J C16J C20J 106.0(3)
C14I C17I H17A 109.5
C14I C17I H17B 109.5
H17A C17I H17B 109.5
C14I C17I H17C 109.5
H17A C17I H17C 109.5
H17B C17I H17C 109.5
C14J C17J H17D 109.5
C14J C17J H17E 109.5
H17D C17J H17E 109.5
C14J C17J H17F 109.5
H17D C17J H17F 109.5
H17E C17J H17F 109.5
C14I C18I H18A 109.5
C14I C18I H18B 109.5
H18A C18I H18B 109.5
C14I C18I H18C 109.5
H18A C18I H18C 109.5
H18B C18I H18C 109.5
C14J C18J H18D 109.5
C14J C18J H18E 109.5
H18D C18J H18E 109.5
C14J C18J H18F 109.5
H18D C18J H18F 109.5
H18E C18J H18F 109.5
C16I C19I H19A 109.5
C16I C19I H19B 109.5
H19A C19I H19B 109.5
C16I C19I H19C 109.5
H19A C19I H19C 109.5
H19B C19I H19C 109.5
C16J C19J H19D 109.5
C16J C19J H19E 109.5
H19D C19J H19E 109.5
C16J C19J H19F 109.5
H19D C19J H19F 109.5
H19E C19J H19F 109.5
C16I C20I H20A 109.5
C16I C20I H20B 109.5
H20A C20I H20B 109.5
C16I C20I H20C 109.5
H20A C20I H20C 109.5
H20B C20I H20C 109.5
C16J C20J H20D 109.5
C16J C20J H20E 109.5
H20D C20J H20E 109.5
C16J C20J H20F 109.5
H20D C20J H20F 109.5
H20E C20J H20F 109.5
C16I C21I H21A 109.5
C16I C21I H21B 109.5
H21A C21I H21B 109.5
C16I C21I H21C 109.5
H21A C21I H21C 109.5
H21B C21I H21C 109.5
C16J C21J H21D 109.5
C16J C21J H21E 109.5
H21D C21J H21E 109.5
C16J C21J H21F 109.5
H21D C21J H21F 109.5
H21E C21J H21F 109.5
C27I C22I C23I 118.0(3)
C27I C22I C12I 121.9(3)
C23I C22I C12I 120.0(3)
C27J C22J C23J 117.5(3)
C27J C22J C12J 122.5(3)
C23J C22J C12J 119.9(3)
C24I C23I C22I 121.1(3)
C24I C23I H23I 119.5
C22I C23I H23I 119.5
C24J C23J C22J 121.3(3)
C24J C23J H23J 119.3
C22J C23J H23J 119.3
C23I C24I C25I 120.1(3)
C23I C24I H24I 119.9
C25I C24I H24I 119.9
C23J C24J C25J 120.6(3)
C23J C24J H24J 119.7
C25J C24J H24J 119.7
N6I C25I C26I 124.6(4)
N6I C25I C24I 115.7(3)
C26I C25I C24I 119.8(3)
N6J C25J C26J 124.9(3)
N6J C25J C24J 116.0(3)
C26J C25J C24J 119.1(3)
C27I C26I C25I 119.2(4)
C27I C26I H26I 120.4
C25I C26I H26I 120.4
C27J C26J C25J 119.7(3)
C27J C26J H26J 120.2
C25J C26J H26J 120.2
C26I C27I C22I 121.8(3)
C26I C27I H27I 119.1
C22I C27I H27I 119.1
C26J C27J C22J 121.7(3)
C26J C27J H27J 119.1
C22J C27J H27J 119.1
N6I C28I H28A 109.5
N6I C28I H28B 109.5
H28A C28I H28B 109.5
N6I C28I H28C 109.5
H28A C28I H28C 109.5
H28B C28I H28C 109.5
N6J C28J H28D 109.5
N6J C28J H28E 109.5
H28D C28J H28E 109.5
N6J C28J H28F 109.5
H28D C28J H28F 109.5
H28E C28J H28F 109.5
C11I C29I H29A 109.5
C11I C29I H29B 109.5
H29A C29I H29B 109.5
C11I C29I H29C 109.5
H29A C29I H29C 109.5
H29B C29I H29C 109.5
C11J C29J H29D 109.5
C11J C29J H29E 109.5
H29D C29J H29E 109.5
C11J C29J H29F 109.5
H29D C29J H29F 109.5
H29E C29J H29F 109.5
C5 N1 C8 116.6(3)
C10I N2I N3I 111.1(2)
C10I N2I C13I 110.6(2)
N3I N2I C13I 138.3(2)
C12J N2J C10J 105.2(2)
C11I N3I N2I 103.5(2)
C10J N3J N4J 112.5(2)
C10J N3J C13J 109.7(2)
N4J N3J C13J 137.6(2)
C12I N4I C10I 105.4(2)
C11J N4J N3J 103.3(2)
C13I N5I C14I 125.9(3)
C13J N5J C14J 125.6(3)
C25I N6I C28I 117.6(3)
C25J N6J C28J 118.1(3)

loop_
_geom_bond_atom_site_label_1
_geom_bond_atom_site_label_2
_geom_bond_distance
C1 C9I 1.508(4)
C1 C9J 1.514(4)
C1 C2 1.522(4)
C1 H1 1.0000
C2 C7 1.367(4)
C2 C3 1.393(5)
C3 C4 1.374(4)
C3 H3 0.9500
C4 C5 1.380(5)
C4 H4 0.9500
C5 N1 1.373(4)
C5 C6 1.391(5)
C6 C7 1.400(4)
C6 H6 0.9500
C7 H7 0.9500
C8 N1 1.407(4)
C8 H8A 0.9800
C8 H8B 0.9800
C8 H8C 0.9800
C9I C10I 1.368(4)
C9I C11I 1.434(4)
C9J C10J 1.365(4)
C9J C11J 1.433(4)
C10I N2I 1.360(3)
C10I N4I 1.412(4)
C10J N3J 1.370(3)
C10J N2J 1.406(4)
C11I N3I 1.324(4)
C11I C29I 1.491(5)
C11J N4J 1.336(4)
C11J C29J 1.486(5)
C12I N4I 1.296(4)
C12I C22I 1.455(4)
C12I C13I 1.525(4)
C12J N2J 1.310(4)
C12J C22J 1.454(4)
C12J C13J 1.512(4)
C13I N5I 1.262(3)
C13I N2I 1.406(4)
C13J N5J 1.268(3)
C13J N3J 1.407(4)
C14I N5I 1.479(3)
C14I C18I 1.528(5)
C14I C15I 1.536(4)
C14I C17I 1.539(4)
C14J N5J 1.474(3)
C14J C18J 1.529(5)
C14J C15J 1.544(4)
C14J C17J 1.544(4)
C15I C16I 1.537(4)
C15I H15A 0.9900
C15I H15B 0.9900
C15J C16J 1.540(4)
C15J H15C 0.9900
C15J H15D 0.9900
C16I C21I 1.526(5)
C16I C19I 1.527(6)
C16I C20I 1.531(5)
C16J C19J 1.516(4)
C16J C21J 1.526(5)
C16J C20J 1.541(4)
C17I H17A 0.9800
C17I H17B 0.9800
C17I H17C 0.9800
C17J H17D 0.9800
C17J H17E 0.9800
C17J H17F 0.9800
C18I H18A 0.9800
C18I H18B 0.9800
C18I H18C 0.9800
C18J H18D 0.9800
C18J H18E 0.9800
C18J H18F 0.9800
C19I H19A 0.9800
C19I H19B 0.9800
C19I H19C 0.9800
C19J H19D 0.9800
C19J H19E 0.9800
C19J H19F 0.9800
C20I H20A 0.9800
C20I H20B 0.9800
C20I H20C 0.9800
C20J H20D 0.9800
C20J H20E 0.9800
C20J H20F 0.9800
C21I H21A 0.9800
C21I H21B 0.9800
C21I H21C 0.9800
C21J H21D 0.9800
C21J H21E 0.9800
C21J H21F 0.9800
C22I C27I 1.390(5)
C22I C23I 1.391(4)
C22J C27J 1.397(4)
C22J C23J 1.398(4)
C23I C24I 1.383(5)
C23I H23I 0.9500
C23J C24J 1.368(5)
C23J H23J 0.9500
C24I C25I 1.391(5)
C24I H24I 0.9500
C24J C25J 1.397(5)
C24J H24J 0.9500
C25I N6I 1.358(4)
C25I C26I 1.390(4)
C25J N6J 1.357(4)
C25J C26J 1.392(4)
C26I C27I 1.386(5)
C26I H26I 0.9500
C26J C27J 1.381(4)
C26J H26J 0.9500
C27I H27I 0.9500
C27J H27J 0.9500
C28I N6I 1.404(5)
C28I H28A 0.9800
C28I H28B 0.9800
C28I H28C 0.9800
C28J N6J 1.424(4)
C28J H28D 0.9800
C28J H28E 0.9800
C28J H28F 0.9800
C29I H29A 0.9800
C29I H29B 0.9800
C29I H29C 0.9800
C29J H29D 0.9800
C29J H29E 0.9800
C29J H29F 0.9800
N2I N3I 1.392(3)
N3J N4J 1.374(3)
